data_7025507
loop_
_publ_author_name
'Wanniarachchi, Sarath'
'Liddle, Brendan J.'
'Toussaint, John'
'Lindeman, Sergey V.'
'Bennett, Brian'
'Gardinier, James R.'

_publ_section_title
;
 Chemical switching behaviour of tricarbonylrhenium(I) complexes of a new
 redox active 'pincer' ligand.
;
_journal_issue 13
_journal_name_full 'Dalton transactions (Cambridge, England : 2003)'
_journal_page_first 3167
_journal_page_last 3169
_journal_paper_doi 10.1039/c001344g
_journal_volume 39
_journal_year 2010
_chemical_formula_sum 'C24 H19 F3 N5 O6 Re S'
_chemical_formula_weight 748.70
_chemical_name_systematic
;
?
;
_space_group_IT_number 14
_symmetry_cell_setting monoclinic
_symmetry_space_group_name_Hall '-P 2yn'
_symmetry_space_group_name_H-M 'P 1 21/n 1'
_atom_sites_solution_hydrogens geom
_atom_sites_solution_primary direct
_atom_sites_solution_secondary difmap
_audit_creation_method SHELXL-97
_cell_angle_alpha 90.00
_cell_angle_beta 90.9260(10)
_cell_angle_gamma 90.00
_cell_formula_units_Z 4
_cell_length_a 8.1784(2)
_cell_length_b 18.4766(4)
_cell_length_c 17.1772(4)
_cell_measurement_reflns_used 9905
_cell_measurement_temperature 100(2)
_cell_measurement_theta_max 67
_cell_measurement_theta_min 4
_cell_volume 2595.29(10)
_computing_cell_refinement 'SAINT v7.60A (Bruker, 2009)'
_computing_data_collection 'APEX2-2009.5-1 (Bruker, 2009)'
_computing_data_reduction 'SADABS-2008/1 (Bruker, 2008)'
_computing_molecular_graphics 'XP v5.1 (Bruker, 1998)'
_computing_publication_material 'XCIF-2008/2 (Bruker, 2008)'
_computing_structure_refinement 'SHELXL-2008/4(Bruker, 2008)'
_computing_structure_solution 'XS/SHELXTL-2008/4 (Bruker, 2008)'
_diffrn_ambient_temperature 100(2)
_diffrn_measured_fraction_theta_full 0.986
_diffrn_measured_fraction_theta_max 0.986
_diffrn_measurement_device_type 'Bruker APEX2 CCD detector'
_diffrn_measurement_method '\w scans'
_diffrn_radiation_monochromator graphite
_diffrn_radiation_source 'fine-focus sealed tube'
_diffrn_radiation_type CuK\a
_diffrn_radiation_wavelength 1.54178
_diffrn_reflns_av_R_equivalents 0.0197
_diffrn_reflns_av_sigmaI/netI 0.0136
_diffrn_reflns_limit_h_max 9
_diffrn_reflns_limit_h_min -9
_diffrn_reflns_limit_k_max 21
_diffrn_reflns_limit_k_min 0
_diffrn_reflns_limit_l_max 20
_diffrn_reflns_limit_l_min 0
_diffrn_reflns_number 21636
_diffrn_reflns_theta_full 67.78
_diffrn_reflns_theta_max 67.78
_diffrn_reflns_theta_min 3.51
_exptl_absorpt_coefficient_mu 10.561
_exptl_absorpt_correction_T_max 0.4336
_exptl_absorpt_correction_T_min 0.1306
_exptl_absorpt_correction_type numerical
_exptl_absorpt_process_details
;
Numerical (based on real shape of the crystal) absorption
correction followed by:
SADABS. Program for empirical absorption correction of
area-detector data. University of Goetingen. Germany.
Sheldrick, G. M. 1996
;
_exptl_crystal_colour yellow
_exptl_crystal_density_diffrn 1.916
_exptl_crystal_density_method 'not measured'
_exptl_crystal_description prism
_exptl_crystal_F_000 1456
_exptl_crystal_size_max 0.33
_exptl_crystal_size_mid 0.10
_exptl_crystal_size_min 0.10
_refine_diff_density_max 0.695
_refine_diff_density_min -0.571
_refine_diff_density_rms 0.080
_refine_ls_extinction_method none
_refine_ls_goodness_of_fit_ref 1.022
_refine_ls_hydrogen_treatment mixed
_refine_ls_matrix_type full
_refine_ls_number_parameters 367
_refine_ls_number_reflns 4638
_refine_ls_number_restraints 0
_refine_ls_restrained_S_all 1.022
_refine_ls_R_factor_all 0.0205
_refine_ls_R_factor_gt 0.0196
_refine_ls_shift/su_max 0.003
_refine_ls_shift/su_mean 0.000
_refine_ls_structure_factor_coef Fsqd
_refine_ls_weighting_details 'calc w=1/[\s^2^(Fo^2^)+(0.0329P)^2^+3.1573P] where P=(Fo^2^+2Fc^2^)/3'
_refine_ls_weighting_scheme calc
_refine_ls_wR_factor_gt 0.0509
_refine_ls_wR_factor_ref 0.0514
_reflns_number_gt 4471
_reflns_number_total 4638
_reflns_threshold_expression >2sigma(I)
_cod_data_source_file c001344g.txt
_cod_data_source_block 2OTf
_cod_original_sg_symbol_H-M 'P 21/n'
_cod_database_code 7025507

loop_
_symmetry_equiv_pos_as_xyz
'x, y, z'
'-x+1/2, y+1/2, -z+1/2'
'-x, -y, -z'
'x-1/2, -y-1/2, z-1/2'

loop_
_atom_site_label
_atom_site_type_symbol
_atom_site_fract_x
_atom_site_fract_y
_atom_site_fract_z
_atom_site_U_iso_or_equiv
_atom_site_adp_type
_atom_site_occupancy
_atom_site_symmetry_multiplicity
_atom_site_calc_flag
_atom_site_refinement_flags
Re1 Re 0.697422(13) 0.409322(5) 0.910535(6) 0.01338(5) Uani 1 1 d .
O2 O 0.4587(2) 0.52648(10) 0.85097(11) 0.0217(4) Uani 1 1 d .
O3 O 0.4165(2) 0.35888(10) 1.01395(11) 0.0220(4) Uani 1 1 d .
O1 O 0.8098(2) 0.51193(10) 1.04050(11) 0.0235(4) Uani 1 1 d .
N1 N 0.6612(3) 0.32454(11) 0.81794(12) 0.0149(4) Uani 1 1 d .
H1 H 0.593(4) 0.3418(17) 0.7898(18) 0.013(7) Uiso 1 1 d .
N21 N 0.8821(3) 0.45041(11) 0.83238(12) 0.0163(4) Uani 1 1 d .
N22 N 0.9452(3) 0.41712(11) 0.76846(13) 0.0177(5) Uani 1 1 d .
N11 N 0.8669(3) 0.32455(11) 0.94538(12) 0.0155(4) Uani 1 1 d .
N12 N 0.8234(3) 0.25298(11) 0.94467(12) 0.0159(4) Uani 1 1 d .
C21 C 0.9300(3) 0.51945(14) 0.82789(16) 0.0208(5) Uani 1 1 d .
H21 H 0.9032 0.5559 0.8646 0.025 Uiso 1 1 calc R
C22 C 1.0240(3) 0.53086(15) 0.76255(17) 0.0234(6) Uani 1 1 d .
H22 H 1.0728 0.5750 0.7465 0.028 Uiso 1 1 calc R
C23 C 1.0315(3) 0.46522(15) 0.72613(16) 0.0232(6) Uani 1 1 d .
H23 H 1.0875 0.4551 0.6793 0.028 Uiso 1 1 calc R
C32 C 0.9346(3) 0.34141(14) 0.75360(14) 0.0178(5) Uani 1 1 d .
C33 C 1.0656(3) 0.31103(14) 0.71413(15) 0.0185(5) Uani 1 1 d .
H33 H 1.1572 0.3407 0.7031 0.022 Uiso 1 1 calc R
C34 C 1.0674(3) 0.23927(15) 0.69037(15) 0.0213(6) Uani 1 1 d .
C35 C 0.9321(3) 0.19700(15) 0.70811(16) 0.0228(6) Uani 1 1 d .
H35 H 0.9283 0.1478 0.6921 0.027 Uiso 1 1 calc R
C36 C 0.8033(3) 0.22598(15) 0.74887(15) 0.0216(5) Uani 1 1 d .
H36 H 0.7128 0.1959 0.7607 0.026 Uiso 1 1 calc R
C31 C 0.8022(3) 0.29805(14) 0.77315(14) 0.0163(5) Uani 1 1 d .
C37 C 1.2113(3) 0.20878(15) 0.64689(16) 0.0240(6) Uani 1 1 d .
H37A H 1.3062 0.2405 0.6544 0.036 Uiso 1 1 calc R
H37B H 1.1835 0.2057 0.5913 0.036 Uiso 1 1 calc R
H37C H 1.2372 0.1604 0.6668 0.036 Uiso 1 1 calc R
C11 C 1.0177(3) 0.32674(14) 0.97577(15) 0.0190(5) Uani 1 1 d .
H11 H 1.0802 0.3697 0.9824 0.023 Uiso 1 1 calc R
C12 C 1.0717(3) 0.25799(15) 0.99649(16) 0.0215(6) Uani 1 1 d .
H12 H 1.1738 0.2454 1.0199 0.026 Uiso 1 1 calc R
C13 C 0.9457(3) 0.21197(14) 0.97586(15) 0.0189(5) Uani 1 1 d .
H13 H 0.9446 0.1609 0.9823 0.023 Uiso 1 1 calc R
C2 C 0.6646(3) 0.23002(14) 0.92026(14) 0.0157(5) Uani 1 1 d .
C3 C 0.5929(3) 0.17203(14) 0.95743(15) 0.0172(5) Uani 1 1 d .
H3 H 0.6505 0.1481 0.9984 0.021 Uiso 1 1 calc R
C4 C 0.4368(3) 0.14815(14) 0.93544(15) 0.0187(5) Uani 1 1 d .
C5 C 0.3540(3) 0.18537(14) 0.87621(15) 0.0181(5) Uani 1 1 d .
H5 H 0.2466 0.1708 0.8614 0.022 Uiso 1 1 calc R
C6 C 0.4265(3) 0.24353(14) 0.83846(15) 0.0178(5) Uani 1 1 d .
H6 H 0.3681 0.2682 0.7983 0.021 Uiso 1 1 calc R
C1 C 0.5822(3) 0.26548(13) 0.85889(14) 0.0161(5) Uani 1 1 d .
C7 C 0.3603(4) 0.08452(15) 0.97631(18) 0.0253(6) Uani 1 1 d .
H7A H 0.2504 0.0977 0.9932 0.038 Uiso 1 1 calc R
H7B H 0.4277 0.0712 1.0218 0.038 Uiso 1 1 calc R
H7C H 0.3531 0.0433 0.9405 0.038 Uiso 1 1 calc R
C42 C 0.5470(3) 0.48231(14) 0.87188(14) 0.0166(5) Uani 1 1 d .
C43 C 0.5224(3) 0.37614(13) 0.97592(14) 0.0167(5) Uani 1 1 d .
C41 C 0.7630(3) 0.47387(14) 0.99208(15) 0.0174(5) Uani 1 1 d .
S1 S 0.46569(8) 0.41444(3) 0.64631(4) 0.01758(13) Uani 1 1 d .
O4 O 0.4280(2) 0.39920(10) 0.72715(11) 0.0214(4) Uani 1 1 d .
O5 O 0.3245(2) 0.41531(10) 0.59537(11) 0.0229(4) Uani 1 1 d .
O6 O 0.6074(3) 0.37684(11) 0.61909(12) 0.0291(4) Uani 1 1 d .
C51 C 0.5298(3) 0.50928(15) 0.64868(16) 0.0226(6) Uani 1 1 d .
F1 F 0.5715(2) 0.53180(10) 0.57830(10) 0.0351(4) Uani 1 1 d .
F2 F 0.4097(2) 0.55192(9) 0.67359(10) 0.0314(4) Uani 1 1 d .
F3 F 0.6582(2) 0.51870(9) 0.69673(10) 0.0305(4) Uani 1 1 d .

loop_
_atom_site_aniso_label
_atom_site_aniso_U_11
_atom_site_aniso_U_22
_atom_site_aniso_U_33
_atom_site_aniso_U_23
_atom_site_aniso_U_13
_atom_site_aniso_U_12
Re1 0.01506(8) 0.01141(7) 0.01364(7) 0.00000(4) -0.00052(5) -0.00075(4)
O2 0.0251(10) 0.0179(9) 0.0220(9) 0.0020(7) 0.0000(8) 0.0042(8)
O3 0.0207(10) 0.0236(10) 0.0217(9) 0.0004(8) 0.0032(8) -0.0027(8)
O1 0.0278(11) 0.0212(10) 0.0215(10) -0.0048(8) -0.0012(8) -0.0037(8)
N1 0.0167(11) 0.0143(10) 0.0136(10) 0.0021(8) -0.0012(9) 0.0003(8)
N21 0.0182(11) 0.0147(10) 0.0161(10) -0.0011(8) -0.0001(8) -0.0023(8)
N22 0.0180(12) 0.0149(11) 0.0204(11) 0.0011(8) 0.0036(9) 0.0002(8)
N11 0.0175(11) 0.0123(10) 0.0166(10) 0.0002(8) -0.0009(8) -0.0009(8)
N12 0.0164(11) 0.0137(10) 0.0177(10) 0.0000(8) -0.0002(8) -0.0015(8)
C21 0.0219(14) 0.0172(13) 0.0232(13) -0.0007(10) -0.0024(11) -0.0042(10)
C22 0.0237(14) 0.0169(13) 0.0296(14) 0.0054(11) 0.0019(11) -0.0067(10)
C23 0.0229(14) 0.0208(14) 0.0260(14) 0.0043(11) 0.0071(11) -0.0004(11)
C32 0.0216(14) 0.0173(13) 0.0142(12) 0.0016(10) -0.0034(10) 0.0014(10)
C33 0.0183(13) 0.0196(13) 0.0177(12) 0.0018(10) 0.0012(10) -0.0014(10)
C34 0.0235(14) 0.0251(14) 0.0153(12) 0.0001(10) -0.0007(10) 0.0020(11)
C35 0.0286(15) 0.0174(13) 0.0226(13) -0.0058(11) 0.0044(11) -0.0003(11)
C36 0.0245(14) 0.0194(13) 0.0209(13) -0.0019(10) 0.0029(11) -0.0053(11)
C31 0.0185(13) 0.0177(13) 0.0128(11) 0.0000(9) -0.0006(9) 0.0012(10)
C37 0.0263(15) 0.0237(14) 0.0220(13) -0.0024(11) 0.0028(11) 0.0019(11)
C11 0.0167(13) 0.0195(13) 0.0207(13) -0.0006(10) -0.0004(10) -0.0030(10)
C12 0.0166(13) 0.0229(14) 0.0250(14) 0.0010(11) -0.0027(11) 0.0018(10)
C13 0.0183(13) 0.0155(12) 0.0230(13) 0.0015(10) -0.0003(10) 0.0025(10)
C2 0.0155(12) 0.0150(12) 0.0165(12) -0.0050(9) 0.0009(9) -0.0004(10)
C3 0.0189(13) 0.0158(12) 0.0168(12) 0.0002(10) 0.0012(10) 0.0011(10)
C4 0.0203(13) 0.0163(13) 0.0198(13) -0.0031(10) 0.0047(10) -0.0038(10)
C5 0.0143(12) 0.0174(13) 0.0227(13) -0.0038(10) 0.0016(10) -0.0026(10)
C6 0.0191(13) 0.0177(13) 0.0166(12) -0.0022(10) -0.0013(10) 0.0007(10)
C1 0.0206(13) 0.0133(12) 0.0145(11) -0.0028(10) 0.0017(10) 0.0000(10)
C7 0.0248(15) 0.0222(15) 0.0289(16) 0.0050(11) 0.0024(12) -0.0057(11)
C42 0.0198(13) 0.0153(12) 0.0149(12) -0.0015(9) 0.0017(10) -0.0035(10)
C43 0.0209(14) 0.0138(12) 0.0152(12) -0.0017(9) -0.0031(11) 0.0025(10)
C41 0.0166(13) 0.0151(12) 0.0206(13) 0.0030(10) 0.0017(10) 0.0007(10)
S1 0.0190(3) 0.0162(3) 0.0176(3) 0.0003(2) -0.0005(2) -0.0005(2)
O4 0.0238(10) 0.0214(10) 0.0190(10) 0.0041(7) -0.0018(8) -0.0027(7)
O5 0.0261(11) 0.0237(11) 0.0187(10) -0.0009(7) -0.0047(8) -0.0019(7)
O6 0.0275(11) 0.0262(11) 0.0337(11) -0.0032(9) 0.0051(9) 0.0040(8)
C51 0.0263(15) 0.0212(14) 0.0201(13) 0.0022(10) -0.0037(11) -0.0032(11)
F1 0.0492(11) 0.0304(9) 0.0256(9) 0.0091(7) 0.0013(8) -0.0108(8)
F2 0.0386(10) 0.0200(8) 0.0355(9) -0.0021(7) -0.0064(8) 0.0066(7)
F3 0.0282(9) 0.0285(9) 0.0345(9) 0.0009(7) -0.0095(7) -0.0080(7)

loop_
_atom_type_symbol
_atom_type_description
_atom_type_scat_dispersion_real
_atom_type_scat_dispersion_imag
_atom_type_scat_source
C C 0.0181 0.0091 'International Tables Vol C Tables 4.2.6.8 and 6.1.1.4'
H H 0.0000 0.0000 'International Tables Vol C Tables 4.2.6.8 and 6.1.1.4'
N N 0.0311 0.0180 'International Tables Vol C Tables 4.2.6.8 and 6.1.1.4'
O O 0.0492 0.0322 'International Tables Vol C Tables 4.2.6.8 and 6.1.1.4'
F F 0.0727 0.0534 'International Tables Vol C Tables 4.2.6.8 and 6.1.1.4'
S S 0.3331 0.5567 'International Tables Vol C Tables 4.2.6.8 and 6.1.1.4'
Re Re -5.2083 5.8923 'International Tables Vol C Tables 4.2.6.8 and 6.1.1.4'

loop_
_geom_angle_atom_site_label_1
_geom_angle_atom_site_label_2
_geom_angle_atom_site_label_3
_geom_angle
C41 Re1 C43 88.49(10)
C41 Re1 C42 89.19(10)
C43 Re1 C42 87.00(10)
C41 Re1 N11 94.47(9)
C43 Re1 N11 94.97(9)
C42 Re1 N11 175.88(9)
C41 Re1 N21 92.59(9)
C43 Re1 N21 176.19(9)
C42 Re1 N21 89.35(9)
N11 Re1 N21 88.59(8)
C41 Re1 N1 170.40(10)
C43 Re1 N1 95.72(9)
C42 Re1 N1 99.62(9)
N11 Re1 N1 76.61(8)
N21 Re1 N1 83.76(8)
C1 N1 C31 111.0(2)
C1 N1 Re1 103.58(14)
C31 N1 Re1 120.23(16)
C1 N1 H1 106(2)
C31 N1 H1 111(2)
Re1 N1 H1 103(2)
C21 N21 N22 105.6(2)
C21 N21 Re1 125.18(18)
N22 N21 Re1 127.88(16)
C23 N22 N21 110.0(2)
C23 N22 C32 125.4(2)
N21 N22 C32 124.3(2)
C11 N11 N12 105.8(2)
C11 N11 Re1 132.03(17)
N12 N11 Re1 121.99(16)
C13 N12 N11 110.2(2)
C13 N12 C2 127.8(2)
N11 N12 C2 121.8(2)
N21 C21 C22 111.0(2)
N21 C21 H21 124.5
C22 C21 H21 124.5
C23 C22 C21 105.4(2)
C23 C22 H22 127.3
C21 C22 H22 127.3
N22 C23 C22 108.0(2)
N22 C23 H23 126.0
C22 C23 H23 126.0
C31 C32 C33 119.5(2)
C31 C32 N22 124.6(2)
C33 C32 N22 115.9(2)
C34 C33 C32 122.6(2)
C34 C33 H33 118.7
C32 C33 H33 118.7
C33 C34 C35 117.4(2)
C33 C34 C37 120.9(3)
C35 C34 C37 121.8(3)
C36 C35 C34 120.6(3)
C36 C35 H35 119.7
C34 C35 H35 119.7
C35 C36 C31 122.0(3)
C35 C36 H36 119.0
C31 C36 H36 119.0
C32 C31 C36 117.9(2)
C32 C31 N1 123.4(2)
C36 C31 N1 118.7(2)
C34 C37 H37A 109.5
C34 C37 H37B 109.5
H37A C37 H37B 109.5
C34 C37 H37C 109.5
H37A C37 H37C 109.5
H37B C37 H37C 109.5
N11 C11 C12 111.2(2)
N11 C11 H11 124.4
C12 C11 H11 124.4
C13 C12 C11 105.4(2)
C13 C12 H12 127.3
C11 C12 H12 127.3
N12 C13 C12 107.5(2)
N12 C13 H13 126.3
C12 C13 H13 126.3
C3 C2 C1 120.4(2)
C3 C2 N12 119.1(2)
C1 C2 N12 120.5(2)
C2 C3 C4 120.8(2)
C2 C3 H3 119.6
C4 C3 H3 119.6
C5 C4 C3 118.2(2)
C5 C4 C7 121.6(2)
C3 C4 C7 120.3(2)
C6 C5 C4 121.0(2)
C6 C5 H5 119.5
C4 C5 H5 119.5
C1 C6 C5 120.5(2)
C1 C6 H6 119.7
C5 C6 H6 119.7
C6 C1 C2 119.0(2)
C6 C1 N1 120.9(2)
C2 C1 N1 120.1(2)
C4 C7 H7A 109.5
C4 C7 H7B 109.5
H7A C7 H7B 109.5
C4 C7 H7C 109.5
H7A C7 H7C 109.5
H7B C7 H7C 109.5
O2 C42 Re1 178.1(2)
O3 C43 Re1 177.6(2)
O1 C41 Re1 176.9(2)
O6 S1 O5 116.85(12)
O6 S1 O4 113.70(12)
O5 S1 O4 113.74(12)
O6 S1 C51 103.79(13)
O5 S1 C51 103.28(12)
O4 S1 C51 103.25(12)
F1 C51 F2 107.9(2)
F1 C51 F3 108.1(2)
F2 C51 F3 107.5(2)
F1 C51 S1 110.95(19)
F2 C51 S1 111.14(19)
F3 C51 S1 111.13(18)

loop_
_geom_bond_atom_site_label_1
_geom_bond_atom_site_label_2
_geom_bond_distance
Re1 C41 1.910(3)
Re1 C43 1.934(3)
Re1 C42 1.935(3)
Re1 N11 2.169(2)
Re1 N21 2.174(2)
Re1 N1 2.249(2)
O2 C42 1.144(3)
O3 C43 1.139(3)
O1 C41 1.150(3)
N1 C1 1.455(3)
N1 C31 1.480(3)
N1 H1 0.80(3)
N21 C21 1.337(3)
N21 N22 1.367(3)
N22 C23 1.354(3)
N22 C32 1.424(3)
N11 C11 1.332(3)
N11 N12 1.369(3)
N12 C13 1.358(3)
N12 C2 1.423(3)
C21 C22 1.387(4)
C21 H21 0.9500
C22 C23 1.367(4)
C22 H22 0.9500
C23 H23 0.9500
C32 C31 1.392(4)
C32 C33 1.395(4)
C33 C34 1.387(4)
C33 H33 0.9500
C34 C35 1.392(4)
C34 C37 1.513(4)
C35 C36 1.382(4)
C35 H35 0.9500
C36 C31 1.395(4)
C36 H36 0.9500
C37 H37A 0.9800
C37 H37B 0.9800
C37 H37C 0.9800
C11 C12 1.389(4)
C11 H11 0.9500
C12 C13 1.378(4)
C12 H12 0.9500
C13 H13 0.9500
C2 C3 1.383(4)
C2 C1 1.404(4)
C3 C4 1.397(4)
C3 H3 0.9500
C4 C5 1.394(4)
C4 C7 1.510(4)
C5 C6 1.392(4)
C5 H5 0.9500
C6 C1 1.376(4)
C6 H6 0.9500
C7 H7A 0.9800
C7 H7B 0.9800
C7 H7C 0.9800
S1 O6 1.436(2)
S1 O5 1.438(2)
S1 O4 1.455(2)
S1 C51 1.829(3)
C51 F1 1.328(3)
C51 F2 1.335(3)
C51 F3 1.337(3)

loop_
_geom_hbond_atom_site_label_D
_geom_hbond_atom_site_label_H
_geom_hbond_atom_site_label_A
_geom_hbond_distance_DH
_geom_hbond_distance_HA
_geom_hbond_distance_DA
_geom_hbond_angle_DHA
N1 H1 O4 0.80(3) 2.02(3) 2.807(3) 171(3)

loop_
_geom_torsion_atom_site_label_1
_geom_torsion_atom_site_label_2
_geom_torsion_atom_site_label_3
_geom_torsion_atom_site_label_4
_geom_torsion
C41 Re1 N1 C1 91.3(6)
C43 Re1 N1 C1 -24.42(17)
C42 Re1 N1 C1 -112.34(16)
N11 Re1 N1 C1 69.34(16)
N21 Re1 N1 C1 159.38(16)
C41 Re1 N1 C31 -33.3(6)
C43 Re1 N1 C31 -149.05(18)
C42 Re1 N1 C31 123.03(18)
N11 Re1 N1 C31 -55.29(18)
N21 Re1 N1 C31 34.75(18)
C41 Re1 N21 C21 -36.2(2)
C43 Re1 N21 C21 70.3(14)
C42 Re1 N21 C21 52.9(2)
N11 Re1 N21 C21 -130.6(2)
N1 Re1 N21 C21 152.7(2)
C41 Re1 N21 N22 159.2(2)
C43 Re1 N21 N22 -94.3(14)
C42 Re1 N21 N22 -111.6(2)
N11 Re1 N21 N22 64.8(2)
N1 Re1 N21 N22 -11.9(2)
C21 N21 N22 C23 0.5(3)
Re1 N21 N22 C23 167.49(18)
C21 N21 N22 C32 174.7(2)
Re1 N21 N22 C32 -18.3(3)
C41 Re1 N11 C11 -35.1(2)
C43 Re1 N11 C11 -124.0(2)
C42 Re1 N11 C11 117.5(12)
N21 Re1 N11 C11 57.4(2)
N1 Re1 N11 C11 141.3(2)
C41 Re1 N11 N12 138.99(19)
C43 Re1 N11 N12 50.12(19)
C42 Re1 N11 N12 -68.4(13)
N21 Re1 N11 N12 -128.52(18)
N1 Re1 N11 N12 -44.60(17)
C11 N11 N12 C13 1.2(3)
Re1 N11 N12 C13 -174.25(16)
C11 N11 N12 C2 176.1(2)
Re1 N11 N12 C2 0.6(3)
N22 N21 C21 C22 -0.5(3)
Re1 N21 C21 C22 -167.94(18)
N21 C21 C22 C23 0.3(3)
N21 N22 C23 C22 -0.3(3)
C32 N22 C23 C22 -174.4(2)
C21 C22 C23 N22 0.0(3)
C23 N22 C32 C31 -152.0(3)
N21 N22 C32 C31 34.7(4)
C23 N22 C32 C33 25.6(4)
N21 N22 C32 C33 -147.7(2)
C31 C32 C33 C34 2.6(4)
N22 C32 C33 C34 -175.1(2)
C32 C33 C34 C35 -0.6(4)
C32 C33 C34 C37 179.3(2)
C33 C34 C35 C36 -1.0(4)
C37 C34 C35 C36 179.1(3)
C34 C35 C36 C31 0.6(4)
C33 C32 C31 C36 -2.9(4)
N22 C32 C31 C36 174.6(2)
C33 C32 C31 N1 177.2(2)
N22 C32 C31 N1 -5.3(4)
C35 C36 C31 C32 1.4(4)
C35 C36 C31 N1 -178.8(2)
C1 N1 C31 C32 -154.5(2)
Re1 N1 C31 C32 -33.5(3)
C1 N1 C31 C36 25.6(3)
Re1 N1 C31 C36 146.6(2)
N12 N11 C11 C12 -1.4(3)
Re1 N11 C11 C12 173.44(18)
N11 C11 C12 C13 1.0(3)
N11 N12 C13 C12 -0.6(3)
C2 N12 C13 C12 -175.1(2)
C11 C12 C13 N12 -0.2(3)
C13 N12 C2 C3 30.0(4)
N11 N12 C2 C3 -143.9(2)
C13 N12 C2 C1 -149.6(3)
N11 N12 C2 C1 36.5(3)
C1 C2 C3 C4 -0.8(4)
N12 C2 C3 C4 179.6(2)
C2 C3 C4 C5 -1.4(4)
C2 C3 C4 C7 179.7(2)
C3 C4 C5 C6 1.7(4)
C7 C4 C5 C6 -179.4(2)
C4 C5 C6 C1 0.1(4)
C5 C6 C1 C2 -2.3(4)
C5 C6 C1 N1 177.8(2)
C3 C2 C1 C6 2.6(4)
N12 C2 C1 C6 -177.8(2)
C3 C2 C1 N1 -177.5(2)
N12 C2 C1 N1 2.1(4)
C31 N1 C1 C6 -112.8(3)
Re1 N1 C1 C6 116.8(2)
C31 N1 C1 C2 67.2(3)
Re1 N1 C1 C2 -63.2(2)
C41 Re1 C42 O2 -14(7)
C43 Re1 C42 O2 75(7)
N11 Re1 C42 O2 -166(6)
N21 Re1 C42 O2 -106(7)
N1 Re1 C42 O2 170(7)
C41 Re1 C43 O3 73(5)
C42 Re1 C43 O3 -16(5)
N11 Re1 C43 O3 167(5)
N21 Re1 C43 O3 -34(6)
N1 Re1 C43 O3 -116(5)
C43 Re1 C41 O1 138(4)
C42 Re1 C41 O1 -135(4)
N11 Re1 C41 O1 43(4)
N21 Re1 C41 O1 -45(4)
N1 Re1 C41 O1 22(4)
O6 S1 C51 F1 60.2(2)
O5 S1 C51 F1 -62.2(2)
O4 S1 C51 F1 179.07(19)
O6 S1 C51 F2 -179.69(18)
O5 S1 C51 F2 57.9(2)
O4 S1 C51 F2 -60.8(2)
O6 S1 C51 F3 -60.1(2)
O5 S1 C51 F3 177.55(18)
O4 S1 C51 F3 58.8(2)
